data_2242242
loop_
_publ_author_name
'Kobayashi, Fumiya'
'Koga, Atsushi'
'Ohtani, Ryo'
'Hayami, Shinya'
'Nakamura, Masaaki'

_publ_section_title
;
 Crystal structure of
 [2-({2-[(2-azanidylbenzylidene)amino]benzylidene}amino)-4-chlorophenolato]nickel(II)
;
_journal_coeditor_code IS5472
_journal_issue 4
_journal_name_full 'Acta Crystallographica Section E'
_journal_page_first 637
_journal_page_last 639
_journal_paper_doi 10.1107/S2056989017004613
_journal_volume 73
_journal_year 2017
_chemical_formula_iupac '[Ni (C20 H14 Cl N3 O)]'
_chemical_formula_moiety 'C20 H14 Cl N3 Ni O'
_chemical_formula_sum 'C20 H14 Cl N3 Ni O'
_chemical_formula_weight 406.50
_chemical_name_systematic '[2-({2-[(2-Aminobenzylidene)amino]benzylidene}amino)-4-chlorophenolate]nickel(II)'
_space_group_crystal_system monoclinic
_space_group_IT_number 14
_space_group_name_Hall '-P 2ybc'
_space_group_name_H-M_alt 'P 1 21/c 1'
_symmetry_space_group_name_Hall '-P 2ybc'
_symmetry_space_group_name_H-M 'P 1 21/c 1'
_atom_sites_solution_hydrogens geom
_atom_sites_solution_primary direct
_atom_sites_solution_secondary difmap
_cell_angle_alpha 90.0000
_cell_angle_beta 109.9504(14)
_cell_angle_gamma 90.0000
_cell_formula_units_Z 4
_cell_length_a 7.5510(4)
_cell_length_b 17.8689(9)
_cell_length_c 12.6834(6)
_cell_measurement_reflns_used 13442
_cell_measurement_temperature 100
_cell_measurement_theta_max 27.38
_cell_measurement_theta_min 3.02
_cell_volume 1608.65(14)
_computing_cell_refinement
;
RAPID-AUTO (Rigaku, 1995)
;
_computing_data_collection
;
RAPID-AUTO (Rigaku, 1995)
;
_computing_data_reduction
;
RAPID-AUTO (Rigaku, 1995)
;
_computing_molecular_graphics
;
CrystalStructure (Rigaku, 2014)
;
_computing_publication_material
;
CrystalStructure (Rigaku, 2014)
;
_computing_structure_refinement
;
SHELXL2016 (Sheldrick, 2015)
;
_computing_structure_solution
;
SHELXS2013 (Sheldrick, 2008)
;
_diffrn_ambient_temperature 100
_diffrn_detector_area_resol_mean 10.000
_diffrn_measured_fraction_theta_full 0.999
_diffrn_measured_fraction_theta_max 0.997
_diffrn_measurement_device_type 'Rigaku R-AXIS RAPID'
_diffrn_measurement_method \w
_diffrn_radiation_type 'Mo K\a'
_diffrn_radiation_wavelength 0.71075
_diffrn_reflns_av_R_equivalents 0.0387
_diffrn_reflns_limit_h_max 8
_diffrn_reflns_limit_h_min -9
_diffrn_reflns_limit_k_max 23
_diffrn_reflns_limit_k_min -23
_diffrn_reflns_limit_l_max 16
_diffrn_reflns_limit_l_min -16
_diffrn_reflns_number 15243
_diffrn_reflns_theta_full 25.242
_diffrn_reflns_theta_max 27.376
_diffrn_reflns_theta_min 3.018
_diffrn_standards_number 0
_exptl_absorpt_coefficient_mu 1.387
_exptl_absorpt_correction_T_max 0.712
_exptl_absorpt_correction_T_min 0.476
_exptl_absorpt_correction_type multi-scan
_exptl_absorpt_process_details
;
(ABSCOR; Higashi, 1995)
;
_exptl_crystal_colour purple
_exptl_crystal_density_diffrn 1.678
_exptl_crystal_density_method 'not measured'
_exptl_crystal_description block
_exptl_crystal_F_000 832.00
_exptl_crystal_size_max 0.460
_exptl_crystal_size_mid 0.270
_exptl_crystal_size_min 0.245
_refine_diff_density_max 1.35
_refine_diff_density_min -0.37
_refine_ls_extinction_method none
_refine_ls_goodness_of_fit_ref 1.040
_refine_ls_hydrogen_treatment mixed
_refine_ls_number_parameters 238
_refine_ls_number_reflns 3638
_refine_ls_number_restraints 1
_refine_ls_R_factor_all 0.0480
_refine_ls_R_factor_gt 0.0417
_refine_ls_shift/su_max 0.001
_refine_ls_structure_factor_coef Fsqd
_refine_ls_weighting_details 'w = 1/[\s^2^(Fo^2^)+(0.0527P)^2^+1.9480P] where P=(Fo^2^+2Fc^2^)/3'
_refine_ls_weighting_scheme calc
_refine_ls_wR_factor_gt 0.1003
_refine_ls_wR_factor_ref 0.1031
_reflns_number_gt 3177
_reflns_number_total 3638
_reflns_threshold_expression F^2^>2.0\s(F^2^)
_cod_data_source_file is5472sup1.cif
_cod_data_source_block I
_cod_original_cell_volume 1608.64(14)
_cod_database_code 2242242

loop_
_symmetry_equiv_pos_site_id
_space_group_symop_operation_xyz
1 +X,+Y,+Z
2 -X,1/2+Y,1/2-Z
3 -X,-Y,-Z
4 +X,1/2-Y,1/2+Z

loop_
_atom_site_type_symbol
_atom_site_label
_atom_site_fract_x
_atom_site_fract_y
_atom_site_fract_z
_atom_site_U_iso_or_equiv
_atom_site_adp_type
_atom_site_calc_flag
_atom_site_refinement_flags
_atom_site_occupancy
Ni Ni1 0.29838(4) 0.53846(2) 0.46051(3) 0.01597(11) Uani d . 1
Cl Cl1 0.22371(10) 0.39200(4) 0.93185(6) 0.03146(17) Uani d . 1
O O1 0.3645(3) 0.58686(10) 0.59854(15) 0.0230(4) Uani d . 1
N N1 0.2079(3) 0.46083(11) 0.52811(18) 0.0195(4) Uani d . 1
N N2 0.2225(3) 0.49436(12) 0.31594(18) 0.0193(4) Uani d . 1
N N3 0.3976(3) 0.62220(12) 0.41867(19) 0.0221(4) Uani d . 1
C C1 0.3301(4) 0.54570(14) 0.6762(2) 0.0205(5) Uani d . 1
C C2 0.3738(4) 0.56917(15) 0.7885(2) 0.0229(5) Uani d . 1
C C3 0.3380(4) 0.52243(15) 0.8656(2) 0.0237(5) Uani d . 1
C C4 0.2594(4) 0.45198(15) 0.8321(2) 0.0236(5) Uani d . 1
C C5 0.2109(4) 0.42792(15) 0.7223(2) 0.0224(5) Uani d . 1
C C6 0.2447(4) 0.47561(15) 0.6445(2) 0.0207(5) Uani d . 1
C C7 0.1169(4) 0.40146(14) 0.4813(2) 0.0210(5) Uani d . 1
C C8 0.0936(3) 0.37840(14) 0.3689(2) 0.0197(5) Uani d . 1
C C9 0.0092(4) 0.30739(15) 0.3366(2) 0.0235(5) Uani d . 1
C C10 -0.0089(4) 0.27609(15) 0.2338(2) 0.0259(6) Uani d . 1
C C11 0.0649(4) 0.31435(15) 0.1634(2) 0.0251(5) Uani d . 1
C C12 0.1469(4) 0.38395(15) 0.1918(2) 0.0230(5) Uani d . 1
C C13 0.1542(3) 0.41975(13) 0.2923(2) 0.0187(5) Uani d . 1
C C14 0.2147(4) 0.53457(14) 0.2259(2) 0.0199(5) Uani d . 1
C C15 0.2954(4) 0.60452(14) 0.2207(2) 0.0214(5) Uani d . 1
C C16 0.2781(4) 0.63380(15) 0.1133(2) 0.0247(5) Uani d . 1
C C17 0.3660(4) 0.69883(15) 0.1023(2) 0.0262(5) Uani d . 1
C C18 0.4758(4) 0.73809(15) 0.2007(2) 0.0267(6) Uani d . 1
C C19 0.4922(4) 0.71300(14) 0.3054(2) 0.0253(6) Uani d . 1
C C20 0.3979(3) 0.64586(14) 0.3194(2) 0.0210(5) Uani d . 1
H H1 0.452(4) 0.6459(17) 0.478(2) 0.0315 Uiso d . 1
H H2 0.42785 0.61711 0.81103 0.0275 Uiso calc R 1
H H3 0.36681 0.5382 0.94116 0.0285 Uiso calc R 1
H H5 0.15584 0.38005 0.70055 0.0268 Uiso calc R 1
H H7 0.06228 0.37131 0.52382 0.0253 Uiso calc R 1
H H9 -0.03614 0.28057 0.38682 0.0282 Uiso calc R 1
H H10 -0.07053 0.22937 0.21193 0.0310 Uiso calc R 1
H H11 0.05913 0.2923 0.09418 0.0301 Uiso calc R 1
H H12 0.19936 0.40819 0.14264 0.0276 Uiso calc R 1
H H14 0.14485 0.51283 0.15561 0.0239 Uiso calc R 1
H H16 0.2041 0.60767 0.04782 0.0296 Uiso calc R 1
H H17 0.35399 0.71755 0.03007 0.0314 Uiso calc R 1
H H18 0.53905 0.7827 0.19338 0.0321 Uiso calc R 1
H H19 0.56662 0.74021 0.36959 0.0304 Uiso calc R 1

loop_
_atom_site_aniso_label
_atom_site_aniso_U_11
_atom_site_aniso_U_22
_atom_site_aniso_U_33
_atom_site_aniso_U_12
_atom_site_aniso_U_13
_atom_site_aniso_U_23
Ni1 0.01684(17) 0.01610(17) 0.01561(17) 0.00035(11) 0.00636(13) 0.00011(12)
Cl1 0.0320(4) 0.0439(4) 0.0214(3) -0.0047(3) 0.0130(3) 0.0036(3)
O1 0.0285(10) 0.0222(9) 0.0181(9) 0.0016(8) 0.0076(8) -0.0014(7)
N1 0.0167(10) 0.0209(11) 0.0216(11) 0.0035(8) 0.0072(9) 0.0015(8)
N2 0.0177(10) 0.0202(10) 0.0215(10) 0.0012(8) 0.0088(9) 0.0001(8)
N3 0.0210(11) 0.0203(11) 0.0238(11) 0.0001(9) 0.0062(9) -0.0002(9)
C1 0.0183(12) 0.0243(13) 0.0183(12) 0.0059(10) 0.0054(10) 0.0001(10)
C2 0.0230(12) 0.0228(12) 0.0200(12) 0.0049(10) 0.0036(10) -0.0025(10)
C3 0.0204(12) 0.0315(14) 0.0190(12) 0.0063(11) 0.0064(10) -0.0022(11)
C4 0.0198(12) 0.0304(14) 0.0222(13) 0.0036(10) 0.0092(10) 0.0040(11)
C5 0.0180(12) 0.0254(13) 0.0241(13) 0.0006(10) 0.0078(10) -0.0024(11)
C6 0.0171(11) 0.0261(13) 0.0196(12) 0.0047(10) 0.0070(10) -0.0001(10)
C7 0.0188(12) 0.0246(13) 0.0211(12) 0.0017(10) 0.0085(10) 0.0024(10)
C8 0.0160(11) 0.0228(12) 0.0197(12) 0.0032(9) 0.0055(10) 0.0023(10)
C9 0.0195(12) 0.0238(13) 0.0276(13) -0.0001(10) 0.0085(11) 0.0055(11)
C10 0.0218(13) 0.0217(12) 0.0310(14) -0.0024(10) 0.0049(11) -0.0047(11)
C11 0.0241(13) 0.0267(13) 0.0221(13) 0.0019(11) 0.0048(11) -0.0039(11)
C12 0.0252(13) 0.0232(13) 0.0206(12) 0.0038(10) 0.0077(11) 0.0003(10)
C13 0.0167(11) 0.0183(12) 0.0209(12) 0.0025(9) 0.0062(10) 0.0012(10)
C14 0.0189(12) 0.0216(12) 0.0203(12) 0.0019(10) 0.0080(10) -0.0009(10)
C15 0.0207(12) 0.0182(12) 0.0279(13) 0.0029(10) 0.0115(11) 0.0015(10)
C16 0.0242(13) 0.0246(13) 0.0274(14) 0.0022(11) 0.0116(11) -0.0010(11)
C17 0.0302(14) 0.0236(13) 0.0291(14) 0.0032(11) 0.0158(12) 0.0052(11)
C18 0.0273(13) 0.0204(12) 0.0364(15) 0.0002(11) 0.0160(12) 0.0038(11)
C19 0.0216(12) 0.0211(13) 0.0330(15) -0.0002(10) 0.0087(11) 0.0007(11)
C20 0.0165(11) 0.0193(12) 0.0285(13) 0.0055(9) 0.0094(10) 0.0044(10)

loop_
_atom_type_symbol
_atom_type_description
_atom_type_scat_dispersion_real
_atom_type_scat_dispersion_imag
_atom_type_scat_source
C C 0.0033 0.0016
;
International Tables for Crystallography
(Vol. C, Tables 4.2.6.8 and 6.1.1.4)
;
H H 0.0000 0.0000
;
International Tables for Crystallography
(Vol. C, Table 6.1.1.4)
;
N N 0.0061 0.0033
;
International Tables for Crystallography
(Vol. C, Tables 4.2.6.8 and 6.1.1.4)
;
O O 0.0106 0.0060
;
International Tables for Crystallography
(Vol. C, Tables 4.2.6.8 and 6.1.1.4)
;
Ni Ni 0.3393 1.1124
;
International Tables for Crystallography
(Vol. C, Tables 4.2.6.8 and 6.1.1.4)
;
Cl Cl 0.1484 0.1585
;
International Tables for Crystallography
(Vol. C, Tables 4.2.6.8 and 6.1.1.4)
;

loop_
_geom_angle_atom_site_label_1
_geom_angle_atom_site_label_2
_geom_angle_atom_site_label_3
_geom_angle
N3 Ni1 O1 83.57(9)
N3 Ni1 N1 169.92(10)
O1 Ni1 N1 86.35(9)
N3 Ni1 N2 94.46(10)
O1 Ni1 N2 176.53(9)
N1 Ni1 N2 95.61(9)
C1 O1 Ni1 112.57(16)
C7 N1 C6 120.7(2)
C7 N1 Ni1 128.02(18)
C6 N1 Ni1 111.23(16)
C14 N2 C13 114.6(2)
C14 N2 Ni1 121.00(18)
C13 N2 Ni1 124.14(16)
C20 N3 Ni1 131.89(19)
C20 N3 H1 122(2)
Ni1 N3 H1 106(2)
O1 C1 C6 118.0(2)
O1 C1 C2 123.2(2)
C6 C1 C2 118.7(2)
C3 C2 C1 120.0(3)
C3 C2 H2 120.0
C1 C2 H2 120.0
C2 C3 C4 119.7(2)
C2 C3 H3 120.1
C4 C3 H3 120.1
C5 C4 C3 121.8(2)
C5 C4 Cl1 119.0(2)
C3 C4 Cl1 119.2(2)
C4 C5 C6 118.3(2)
C4 C5 H5 120.8
C6 C5 H5 120.8
C5 C6 C1 121.4(2)
C5 C6 N1 126.9(2)
C1 C6 N1 111.7(2)
N1 C7 C8 123.8(2)
N1 C7 H7 118.1
C8 C7 H7 118.1
C13 C8 C9 119.2(2)
C13 C8 C7 125.0(2)
C9 C8 C7 115.8(2)
C10 C9 C8 121.7(2)
C10 C9 H9 119.1
C8 C9 H9 119.1
C9 C10 C11 118.5(2)
C9 C10 H10 120.8
C11 C10 H10 120.8
C12 C11 C10 121.4(3)
C12 C11 H11 119.3
C10 C11 H11 119.3
C11 C12 C13 121.3(2)
C11 C12 H12 119.3
C13 C12 H12 119.3
C12 C13 C8 117.5(2)
C12 C13 N2 121.0(2)
C8 C13 N2 121.5(2)
N2 C14 C15 128.9(2)
N2 C14 H14 115.6
C15 C14 H14 115.6
C14 C15 C16 118.3(2)
C14 C15 C20 122.2(2)
C16 C15 C20 119.5(2)
C17 C16 C15 121.3(3)
C17 C16 H16 119.3
C15 C16 H16 119.3
C16 C17 C18 119.1(3)
C16 C17 H17 120.5
C18 C17 H17 120.5
C19 C18 C17 121.5(2)
C19 C18 H18 119.3
C17 C18 H18 119.3
C18 C19 C20 120.6(3)
C18 C19 H19 119.7
C20 C19 H19 119.7
N3 C20 C15 119.2(2)
N3 C20 C19 122.9(2)
C15 C20 C19 117.8(2)

loop_
_geom_bond_atom_site_label_1
_geom_bond_atom_site_label_2
_geom_bond_distance
Ni1 N3 1.831(2)
Ni1 O1 1.8617(18)
Ni1 N1 1.878(2)
Ni1 N2 1.896(2)
Cl1 C4 1.748(3)
O1 C1 1.324(3)
N1 C7 1.293(3)
N1 C6 1.430(3)
N2 C14 1.333(3)
N2 C13 1.424(3)
N3 C20 1.329(3)
N3 H1 0.836(18)
C1 C6 1.403(4)
C1 C2 1.412(3)
C2 C3 1.381(4)
C2 H2 0.9500
C3 C4 1.395(4)
C3 H3 0.9500
C4 C5 1.382(4)
C5 C6 1.392(4)
C5 H5 0.9500
C7 C8 1.436(3)
C7 H7 0.9500
C8 C13 1.416(3)
C8 C9 1.416(4)
C9 C10 1.382(4)
C9 H9 0.9500
C10 C11 1.383(4)
C10 H10 0.9500
C11 C12 1.381(4)
C11 H11 0.9500
C12 C13 1.410(3)
C12 H12 0.9500
C14 C15 1.402(3)
C14 H14 0.9500
C15 C16 1.424(4)
C15 C20 1.432(4)
C16 C17 1.369(4)
C16 H16 0.9500
C17 C18 1.425(4)
C17 H17 0.9500
C18 C19 1.367(4)
C18 H18 0.9500
C19 C20 1.436(4)
C19 H19 0.9500

loop_
_geom_hbond_atom_site_label_D
_geom_hbond_atom_site_label_H
_geom_hbond_atom_site_label_A
_geom_hbond_site_symmetry_A
_geom_hbond_distance_DH
_geom_hbond_distance_HA
_geom_hbond_distance_DA
_geom_hbond_angle_DHA
_geom_hbond_publ_flag
C12 H12 Cl1 1_554 0.95 2.76 3.540(3) 140 yes
C10 H10 C20 2_545 0.95 2.80 3.626(4) 146 yes

loop_
_geom_torsion_atom_site_label_1
_geom_torsion_atom_site_label_2
_geom_torsion_atom_site_label_3
_geom_torsion_atom_site_label_4
_geom_torsion
N3 Ni1 O1 C1 -176.59(18)
N1 Ni1 O1 C1 3.42(17)
N3 Ni1 N1 C7 173.9(5)
O1 Ni1 N1 C7 174.0(2)
N2 Ni1 N1 C7 -3.1(2)
N3 Ni1 N1 C6 -3.6(6)
O1 Ni1 N1 C6 -3.50(16)
N2 Ni1 N1 C6 179.37(16)
N3 Ni1 N2 C14 -15.0(2)
N1 Ni1 N2 C14 164.51(19)
N3 Ni1 N2 C13 170.91(19)
N1 Ni1 N2 C13 -9.6(2)
O1 Ni1 N3 C20 -171.4(2)
N1 Ni1 N3 C20 -171.3(4)
N2 Ni1 N3 C20 5.7(2)
Ni1 O1 C1 C6 -2.6(3)
Ni1 O1 C1 C2 177.86(19)
O1 C1 C2 C3 -178.4(2)
C6 C1 C2 C3 2.1(4)
C1 C2 C3 C4 0.3(4)
C2 C3 C4 C5 -1.8(4)
C2 C3 C4 Cl1 177.5(2)
C3 C4 C5 C6 0.9(4)
Cl1 C4 C5 C6 -178.37(19)
C4 C5 C6 C1 1.5(4)
C4 C5 C6 N1 178.9(2)
O1 C1 C6 C5 177.4(2)
C2 C1 C6 C5 -3.0(4)
O1 C1 C6 N1 -0.2(3)
C2 C1 C6 N1 179.3(2)
C7 N1 C6 C5 7.7(4)
Ni1 N1 C6 C5 -174.6(2)
C7 N1 C6 C1 -174.8(2)
Ni1 N1 C6 C1 2.9(3)
C6 N1 C7 C8 -172.5(2)
Ni1 N1 C7 C8 10.2(4)
N1 C7 C8 C13 -4.8(4)
N1 C7 C8 C9 172.8(2)
C13 C8 C9 C10 2.6(4)
C7 C8 C9 C10 -175.2(2)
C8 C9 C10 C11 2.7(4)
C9 C10 C11 C12 -3.2(4)
C10 C11 C12 C13 -1.7(4)
C11 C12 C13 C8 6.9(4)
C11 C12 C13 N2 -173.9(2)
C9 C8 C13 C12 -7.2(3)
C7 C8 C13 C12 170.3(2)
C9 C8 C13 N2 173.6(2)
C7 C8 C13 N2 -8.9(4)
C14 N2 C13 C12 22.3(3)
Ni1 N2 C13 C12 -163.25(19)
C14 N2 C13 C8 -158.5(2)
Ni1 N2 C13 C8 15.9(3)
C13 N2 C14 C15 -169.2(2)
Ni1 N2 C14 C15 16.1(4)
N2 C14 C15 C16 175.5(2)
N2 C14 C15 C20 -2.7(4)
C14 C15 C16 C17 -174.8(2)
C20 C15 C16 C17 3.5(4)
C15 C16 C17 C18 -0.4(4)
C16 C17 C18 C19 -1.3(4)
C17 C18 C19 C20 -0.2(4)
Ni1 N3 C20 C15 4.8(4)
Ni1 N3 C20 C19 -177.35(19)
C14 C15 C20 N3 -8.6(4)
C16 C15 C20 N3 173.2(2)
C14 C15 C20 C19 173.4(2)
C16 C15 C20 C19 -4.8(3)
C18 C19 C20 N3 -174.7(2)
C18 C19 C20 C15 3.2(4)

_cod_database_fobs_code 2242242
